data_7022449
loop_
_publ_author_name
'Castarlenas, Ricardo'
'Cunchillos, Carmen'
'G\'omez-Bautista, Daniel'
'Jim\'enez, M Victoria'
'Lahoz, Fernando J.'
'Miranda, Jos\'e R'
'Oro, Luis A.'
'P\'erez-Torrente, Jes\'us J'

_publ_section_title
;
 Bis(hydrosulfido)-bridged dinuclear rhodium(I) complexes as a platform
 for the synthesis of trinuclear sulfido aggregates with the core
 [MRh2(\m3-S2)] (M = Rh, Ir, Pd, Pt, Ru).
;
_journal_issue 10
_journal_name_full 'Dalton transactions (Cambridge, England : 2003)'
_journal_page_first 3471
_journal_page_last 3481
_journal_paper_doi 10.1039/c2dt32680a
_journal_volume 42
_journal_year 2013
_chemical_formula_moiety 'C78 H66 O12 P4 Rh2 Ru S2, 0.5(C H2 Cl2)'
_chemical_formula_sum 'C78.5 H67 Cl O12 P4 Rh2 Ru S2'
_chemical_formula_weight 1732.66
_chemical_name_systematic
;
?
;
_space_group_IT_number 2
_symmetry_cell_setting triclinic
_symmetry_space_group_name_Hall '-P 1'
_symmetry_space_group_name_H-M 'P -1'
_atom_sites_solution_hydrogens geom
_atom_sites_solution_primary direct
_atom_sites_solution_secondary difmap
_audit_creation_method SHELXL-97
_cell_angle_alpha 89.6900(10)
_cell_angle_beta 68.6920(10)
_cell_angle_gamma 83.6650(10)
_cell_formula_units_Z 2
_cell_length_a 14.1988(9)
_cell_length_b 16.1145(11)
_cell_length_c 17.0522(11)
_cell_measurement_reflns_used 23318
_cell_measurement_temperature 100(2)
_cell_measurement_theta_max 29.3545
_cell_measurement_theta_min 2.545
_cell_volume 3610.2(4)
_computing_cell_refinement 'APEX2 v. 2009.7 (Bruker AXS, 2008)'
_computing_data_collection 'APEX2 v. 2009.7 (Bruker AXS, 2008)'
_computing_data_reduction 'APEX2 v. 2009.7 (Bruker AXS, 2008)'
_computing_molecular_graphics ORTEP
_computing_publication_material 'SHELXL-97 (Sheldrick, 1997)'
_computing_structure_refinement 'SHELXL-97 (Sheldrick, 1997)'
_computing_structure_solution 'SHELXS-97 (Sheldrick, 1990)'
_diffrn_ambient_temperature 100(2)
_diffrn_detector_area_resol_mean 8.26
_diffrn_measured_fraction_theta_full 0.996
_diffrn_measured_fraction_theta_max 0.900
_diffrn_measurement_device_type 'Bruker SMART APEX CCD system'
_diffrn_measurement_method '\w rotations with narrow frames'
_diffrn_radiation_monochromator graphite
_diffrn_radiation_source 'fine-focus sealed tube'
_diffrn_radiation_type MoK\a
_diffrn_radiation_wavelength 0.71073
_diffrn_reflns_av_R_equivalents 0.0183
_diffrn_reflns_av_sigmaI/netI 0.0273
_diffrn_reflns_limit_h_max 19
_diffrn_reflns_limit_h_min -19
_diffrn_reflns_limit_k_max 20
_diffrn_reflns_limit_k_min -21
_diffrn_reflns_limit_l_max 22
_diffrn_reflns_limit_l_min -23
_diffrn_reflns_number 39759
_diffrn_reflns_theta_full 27.50
_diffrn_reflns_theta_max 29.58
_diffrn_reflns_theta_min 1.61
_diffrn_standards_decay_% 0
_exptl_absorpt_coefficient_mu 0.905
_exptl_absorpt_correction_T_max 0.8628
_exptl_absorpt_correction_T_min 0.7192
_exptl_absorpt_correction_type multi-scan
_exptl_absorpt_process_details
;
Multi-scan correction included in APEX2 package (Bruker AXS, 2008)
;
_exptl_crystal_colour 'dark red'
_exptl_crystal_density_diffrn 1.594
_exptl_crystal_density_method 'not measured'
_exptl_crystal_description prism
_exptl_crystal_F_000 1754
_exptl_crystal_size_max 0.390
_exptl_crystal_size_mid 0.263
_exptl_crystal_size_min 0.168
_refine_diff_density_max 1.269
_refine_diff_density_min -1.056
_refine_diff_density_rms 0.092
_refine_ls_extinction_method none
_refine_ls_goodness_of_fit_ref 1.024
_refine_ls_hydrogen_treatment constr
_refine_ls_matrix_type full
_refine_ls_number_parameters 896
_refine_ls_number_reflns 18257
_refine_ls_number_restraints 0
_refine_ls_restrained_S_all 1.024
_refine_ls_R_factor_all 0.0401
_refine_ls_R_factor_gt 0.0344
_refine_ls_shift/su_max 0.036
_refine_ls_shift/su_mean 0.001
_refine_ls_structure_factor_coef Fsqd
_refine_ls_weighting_details 'calc w=1/[\s^2^(Fo^2^)+(0.0544P)^2^+3.5978P] where P=(Fo^2^+2Fc^2^)/3'
_refine_ls_weighting_scheme calc
_refine_ls_wR_factor_gt 0.0940
_refine_ls_wR_factor_ref 0.0977
_reflns_number_gt 15945
_reflns_number_total 18257
_reflns_threshold_expression >2sigma(I)
_cod_data_source_file c2dt32680a.txt
_cod_data_source_block compnd_11
_cod_depositor_comments
;
The following automatic conversions were performed:

'_symmetry_cell_setting' value 'Triclinic' changed to 'triclinic'
according to /home/saulius/struct/CIF-dictionaries/cif_core.dic
dictionary named 'cif_core.dic' version 2.4.2 from 2011-04-26.

Automatic conversion script
Id: cif_fix_values 1891 2012-01-12 08:04:46Z andrius 
;
_cod_original_formula_sum 'C78.50 H67 Cl O12 P4 Rh2 Ru S2'
_cod_database_code 7022449

loop_
_symmetry_equiv_pos_as_xyz
'x, y, z'
'-x, -y, -z'

loop_
_atom_site_label
_atom_site_type_symbol
_atom_site_fract_x
_atom_site_fract_y
_atom_site_fract_z
_atom_site_U_iso_or_equiv
_atom_site_adp_type
_atom_site_occupancy
_atom_site_symmetry_multiplicity
_atom_site_calc_flag
_atom_site_refinement_flags
_atom_site_disorder_assembly
_atom_site_disorder_group
Ru Ru -0.017004(15) 0.249910(11) 0.360703(12) 0.02210(5) Uani 1 1 d . . .
Rh2 Rh 0.114217(14) 0.272882(10) 0.188343(11) 0.01918(5) Uani 1 1 d . . .
Rh3 Rh 0.206604(14) 0.205871(11) 0.322011(11) 0.02048(5) Uani 1 1 d . . .
S1 S 0.11550(5) 0.33270(3) 0.31202(4) 0.02249(11) Uani 1 1 d . . .
S2 S 0.09806(5) 0.15089(3) 0.26534(4) 0.02175(11) Uani 1 1 d . . .
P1 P 0.14310(5) 0.38610(4) 0.11690(4) 0.02280(12) Uani 1 1 d . . .
P2 P 0.09480(5) 0.20761(4) 0.08512(4) 0.02223(12) Uani 1 1 d . . .
P3 P 0.29065(5) 0.26523(4) 0.38556(4) 0.02481(13) Uani 1 1 d . A .
P4 P 0.29856(5) 0.08675(4) 0.31588(4) 0.02107(12) Uani 1 1 d . . .
O2 O 0.06008(14) 0.43823(10) 0.08593(11) 0.0243(3) Uani 1 1 d . . .
O1 O 0.22572(15) 0.38110(12) 0.02118(13) 0.0340(4) Uani 1 1 d . . .
O3 O 0.18043(18) 0.45917(12) 0.15928(14) 0.0385(5) Uani 1 1 d . . .
O4 O 0.06901(16) 0.26736(11) 0.01777(12) 0.0307(4) Uani 1 1 d . . .
O6 O 0.18795(15) 0.14796(11) 0.01685(12) 0.0315(4) Uani 1 1 d . . .
O5 O 0.01233(15) 0.14057(11) 0.10516(12) 0.0290(4) Uani 1 1 d . . .
O9 O 0.33128(15) 0.20509(11) 0.44570(12) 0.0287(4) Uani 1 1 d . . .
O8 O 0.23919(15) 0.34793(11) 0.44624(12) 0.0283(4) Uani 1 1 d . . .
O7 O 0.39619(16) 0.30218(13) 0.33331(14) 0.0401(5) Uani 1 1 d . . .
O10 O 0.41945(13) 0.09446(11) 0.28581(12) 0.0264(4) Uani 1 1 d . . .
O11 O 0.29981(14) 0.01537(11) 0.24958(11) 0.0262(4) Uani 1 1 d . . .
O12 O 0.28546(14) 0.03044(11) 0.39731(11) 0.0257(4) Uani 1 1 d . . .
C1 C -0.1479(2) 0.34614(17) 0.41519(17) 0.0304(5) Uani 1 1 d . . .
H1 H -0.1562 0.4044 0.4068 0.036 Uiso 1 1 calc R . .
C2 C -0.1152(2) 0.31678(16) 0.47978(16) 0.0291(5) Uani 1 1 d . . .
H2 H -0.1010 0.3550 0.5151 0.035 Uiso 1 1 calc R . .
C3 C -0.1037(2) 0.22948(17) 0.49199(17) 0.0307(5) Uani 1 1 d . . .
H3 H -0.0776 0.2094 0.5334 0.037 Uiso 1 1 calc R . .
C4 C -0.1301(2) 0.17246(17) 0.44369(18) 0.0321(6) Uani 1 1 d . . .
H4 H -0.1269 0.1147 0.4552 0.039 Uiso 1 1 calc R . .
C5 C -0.1617(2) 0.20184(18) 0.37785(18) 0.0339(6) Uani 1 1 d . . .
H5 H -0.1783 0.1637 0.3439 0.041 Uiso 1 1 calc R . .
C6 C -0.1684(2) 0.28864(19) 0.36257(18) 0.0338(6) Uani 1 1 d . . .
H6 H -0.1867 0.3082 0.3168 0.041 Uiso 1 1 calc R . .
C11 C 0.3171(2) 0.33020(16) -0.00785(18) 0.0299(5) Uani 1 1 d . . .
C12 C 0.3662(2) 0.29774(18) 0.0441(2) 0.0355(6) Uani 1 1 d . . .
H12 H 0.3377 0.3092 0.1032 0.043 Uiso 1 1 calc R . .
C13 C 0.4594(2) 0.2474(2) 0.0073(2) 0.0410(7) Uani 1 1 d . . .
H13 H 0.4942 0.2239 0.0419 0.049 Uiso 1 1 calc R . .
C14 C 0.5012(2) 0.2318(2) -0.0786(2) 0.0436(7) Uani 1 1 d . . .
H14 H 0.5646 0.1979 -0.1029 0.052 Uiso 1 1 calc R . .
C15 C 0.4511(2) 0.2654(2) -0.1296(2) 0.0426(7) Uani 1 1 d . . .
H15 H 0.4802 0.2547 -0.1888 0.051 Uiso 1 1 calc R . .
C16 C 0.3583(2) 0.31471(19) -0.0945(2) 0.0378(6) Uani 1 1 d . . .
H16 H 0.3234 0.3376 -0.1292 0.045 Uiso 1 1 calc R . .
C17 C -0.04301(19) 0.45496(14) 0.13407(16) 0.0241(5) Uani 1 1 d . . .
C18 C -0.0788(2) 0.47461(17) 0.21944(17) 0.0313(6) Uani 1 1 d . . .
H18 H -0.0334 0.4737 0.2490 0.038 Uiso 1 1 calc R . .
C19 C -0.1828(2) 0.4957(2) 0.2608(2) 0.0424(7) Uani 1 1 d . . .
H19 H -0.2090 0.5096 0.3195 0.051 Uiso 1 1 calc R . .
C20 C -0.2485(2) 0.4965(2) 0.2179(2) 0.0479(8) Uani 1 1 d . . .
H20 H -0.3195 0.5108 0.2470 0.057 Uiso 1 1 calc R . .
C21 C -0.2109(2) 0.47650(19) 0.1323(2) 0.0428(7) Uani 1 1 d . . .
H21 H -0.2563 0.4771 0.1029 0.051 Uiso 1 1 calc R . .
C22 C -0.1076(2) 0.45567(16) 0.08954(19) 0.0315(6) Uani 1 1 d . . .
H22 H -0.0814 0.4421 0.0308 0.038 Uiso 1 1 calc R . .
C23 C 0.2149(3) 0.53030(17) 0.1137(2) 0.0412(7) Uani 1 1 d . . .
C24 C 0.3172(3) 0.5306(2) 0.0683(4) 0.0869(19) Uani 1 1 d . . .
H24 H 0.3640 0.4833 0.0672 0.104 Uiso 1 1 calc R . .
C25 C 0.3514(4) 0.6017(3) 0.0238(5) 0.105(2) Uani 1 1 d . . .
H25 H 0.4219 0.6031 -0.0072 0.126 Uiso 1 1 calc R . .
C26 C 0.2826(4) 0.6693(2) 0.0252(3) 0.0688(12) Uani 1 1 d . . .
H26 H 0.3053 0.7169 -0.0061 0.083 Uiso 1 1 calc R . .
C27 C 0.1818(3) 0.66802(18) 0.0715(2) 0.0450(8) Uani 1 1 d . . .
H27 H 0.1351 0.7158 0.0736 0.054 Uiso 1 1 calc R . .
C28 C 0.1458(3) 0.59831(17) 0.11579(19) 0.0355(6) Uani 1 1 d . . .
H28 H 0.0752 0.5975 0.1468 0.043 Uiso 1 1 calc R . .
C29 C 0.0763(2) 0.24541(16) -0.06337(16) 0.0289(5) Uani 1 1 d . . .
C30 C 0.1123(2) 0.30338(16) -0.12399(17) 0.0296(5) Uani 1 1 d . . .
H30 H 0.1324 0.3538 -0.1099 0.035 Uiso 1 1 calc R . .
C31 C 0.1187(2) 0.28692(18) -0.20554(17) 0.0345(6) Uani 1 1 d . . .
H31 H 0.1419 0.3269 -0.2473 0.041 Uiso 1 1 calc R . .
C32 C 0.0916(3) 0.21251(18) -0.22666(18) 0.0379(7) Uani 1 1 d . . .
H32 H 0.0979 0.2009 -0.2830 0.046 Uiso 1 1 calc R . .
C33 C 0.0555(3) 0.15571(18) -0.16560(19) 0.0385(7) Uani 1 1 d . . .
H33 H 0.0368 0.1048 -0.1801 0.046 Uiso 1 1 calc R . .
C34 C 0.0462(3) 0.17182(17) -0.08316(18) 0.0358(6) Uani 1 1 d . . .
H34 H 0.0195 0.1331 -0.0409 0.043 Uiso 1 1 calc R . .
C35 C -0.0927(2) 0.15875(17) 0.14492(16) 0.0290(5) Uani 1 1 d . . .
C36 C -0.1440(2) 0.23758(18) 0.1499(2) 0.0365(6) Uani 1 1 d . . .
H36 H -0.1075 0.2840 0.1290 0.044 Uiso 1 1 calc R . .
C37 C -0.2499(3) 0.2484(2) 0.1861(2) 0.0434(7) Uani 1 1 d . . .
H37 H -0.2857 0.3025 0.1900 0.052 Uiso 1 1 calc R . .
C38 C -0.3038(3) 0.1807(2) 0.2164(2) 0.0440(7) Uani 1 1 d . . .
H38 H -0.3760 0.1881 0.2407 0.053 Uiso 1 1 calc R . .
C39 C -0.2496(3) 0.1018(2) 0.2103(2) 0.0407(7) Uani 1 1 d . . .
H39 H -0.2853 0.0549 0.2307 0.049 Uiso 1 1 calc R . .
C40 C -0.1452(2) 0.09126(18) 0.17532(18) 0.0347(6) Uani 1 1 d . . .
H40 H -0.1091 0.0373 0.1720 0.042 Uiso 1 1 calc R . .
C41 C 0.2253(2) 0.06643(16) 0.02670(17) 0.0288(5) Uani 1 1 d . . .
C42 C 0.1833(2) 0.00055(18) 0.00580(19) 0.0355(6) Uani 1 1 d . . .
H42 H 0.1229 0.0105 -0.0064 0.043 Uiso 1 1 calc R . .
C43 C 0.2300(2) -0.07992(18) 0.0028(2) 0.0375(6) Uani 1 1 d . . .
H43 H 0.2021 -0.1257 -0.0119 0.045 Uiso 1 1 calc R . .
C44 C 0.3168(2) -0.09332(19) 0.0212(2) 0.0387(6) Uani 1 1 d . . .
H44 H 0.3491 -0.1486 0.0188 0.046 Uiso 1 1 calc R . .
C45 C 0.3576(2) -0.0274(2) 0.0430(2) 0.0390(6) Uani 1 1 d . . .
H45 H 0.4175 -0.0378 0.0558 0.047 Uiso 1 1 calc R . .
C46 C 0.3123(2) 0.05351(17) 0.04643(17) 0.0358(6) Uani 1 1 d . . .
H46 H 0.3399 0.0991 0.0619 0.043 Uiso 1 1 calc R . .
C47A C 0.4024(2) 0.37578(17) 0.28510(17) 0.0577(19) Uiso 0.569(5) 1 d PR A 1
C48A C 0.3280(2) 0.44388(17) 0.30126(17) 0.072(2) Uiso 0.569(5) 1 d PR A 1
H48A H 0.2623 0.4413 0.3429 0.086 Uiso 0.569(5) 1 calc PR A 1
C49A C 0.3509(9) 0.5181(7) 0.2547(7) 0.088(3) Uiso 0.569(5) 1 d P A 1
H49A H 0.3014 0.5639 0.2574 0.106 Uiso 0.569(5) 1 calc PR A 1
C50A C 0.4611(12) 0.5154(10) 0.2014(9) 0.122(4) Uiso 0.569(5) 1 d P A 1
H50A H 0.4875 0.5663 0.1813 0.147 Uiso 0.569(5) 1 calc PR A 1
C51A C 0.5096(8) 0.4605(6) 0.1855(6) 0.082(3) Uiso 0.569(5) 1 d P A 1
H51A H 0.5727 0.4617 0.1401 0.098 Uiso 0.569(5) 1 calc PR A 1
C52A C 0.4902(8) 0.3810(6) 0.2265(6) 0.083(3) Uiso 0.569(5) 1 d P A 1
H52A H 0.5409 0.3342 0.2104 0.099 Uiso 0.569(5) 1 calc PR A 1
C83 C 0.4648(8) 0.4570(8) 0.4439(8) 0.093(4) Uani 0.50 1 d P B 1
H83A H 0.4587 0.4673 0.3886 0.112 Uiso 0.50 1 calc PR B 1
H83B H 0.4467 0.4000 0.4596 0.112 Uiso 0.50 1 calc PR B 1
Cl1 Cl 0.3792(2) 0.52576(19) 0.5155(2) 0.0968(10) Uani 0.50 1 d P . 1
Cl2 Cl 0.5900(2) 0.4596(2) 0.4325(2) 0.0921(9) Uani 0.50 1 d P . 1
C47B C 0.4121(5) 0.3833(3) 0.3098(4) 0.0350(15) Uiso 0.431(5) 1 d PG A 2
C48B C 0.4478(5) 0.4297(4) 0.3593(4) 0.061(2) Uiso 0.431(5) 1 d PG A 2
H48B H 0.4639 0.4043 0.4040 0.074 Uiso 0.431(5) 1 calc PR A 2
C49B C 0.4598(6) 0.5134(4) 0.3436(4) 0.064(3) Uiso 0.431(5) 1 d PG A 2
H49B H 0.4841 0.5451 0.3775 0.077 Uiso 0.431(5) 1 calc PR A 2
C50B C 0.4362(7) 0.5506(3) 0.2783(5) 0.080(3) Uiso 0.431(5) 1 d PG A 2
H50B H 0.4444 0.6077 0.2675 0.096 Uiso 0.431(5) 1 calc PR A 2
C51B C 0.4006(8) 0.5041(5) 0.2287(5) 0.128(7) Uiso 0.431(5) 1 d PG A 2
H51B H 0.3844 0.5296 0.1841 0.153 Uiso 0.431(5) 1 calc PR A 2
C52B C 0.3885(7) 0.4205(5) 0.2444(5) 0.098(4) Uiso 0.431(5) 1 d PG A 2
H52B H 0.3642 0.3887 0.2105 0.117 Uiso 0.431(5) 1 calc PR A 2
C53 C 0.1453(2) 0.35830(15) 0.51042(16) 0.0261(5) Uani 1 1 d . . .
C54 C 0.0978(2) 0.29304(16) 0.55544(17) 0.0287(5) Uani 1 1 d . . .
H54 H 0.1270 0.2368 0.5400 0.034 Uiso 1 1 calc R . .
C55 C 0.0069(2) 0.3112(2) 0.62363(18) 0.0357(6) Uani 1 1 d . . .
H55 H -0.0263 0.2670 0.6551 0.043 Uiso 1 1 calc R . .
C56 C -0.0358(2) 0.3933(2) 0.6460(2) 0.0419(7) Uani 1 1 d . . .
H56 H -0.0973 0.4054 0.6933 0.050 Uiso 1 1 calc R . .
C57 C 0.0108(3) 0.4571(2) 0.5997(2) 0.0443(8) Uani 1 1 d . . .
H57 H -0.0195 0.5132 0.6142 0.053 Uiso 1 1 calc R . .
C58 C 0.1020(2) 0.44038(17) 0.53210(19) 0.0358(6) Uani 1 1 d . . .
H58 H 0.1346 0.4848 0.5008 0.043 Uiso 1 1 calc R . .
C59 C 0.3906(2) 0.22998(17) 0.48975(19) 0.0322(6) Uani 1 1 d . . .
C60 C 0.4941(3) 0.2106(2) 0.4550(2) 0.0496(8) Uani 1 1 d . . .
H60 H 0.5256 0.1831 0.4011 0.059 Uiso 1 1 calc R . .
C61 C 0.5520(3) 0.2323(3) 0.5009(3) 0.0673(12) Uani 1 1 d . . .
H61 H 0.6238 0.2189 0.4781 0.081 Uiso 1 1 calc R . .
C62 C 0.5071(4) 0.2726(3) 0.5781(3) 0.0663(12) Uani 1 1 d . . .
H62 H 0.5477 0.2877 0.6082 0.080 Uiso 1 1 calc R . .
C63 C 0.4034(3) 0.2912(2) 0.6120(3) 0.0560(10) Uani 1 1 d . . .
H63 H 0.3722 0.3191 0.6657 0.067 Uiso 1 1 calc R . .
C64 C 0.3439(3) 0.26943(19) 0.5682(2) 0.0398(7) Uani 1 1 d . . .
H64 H 0.2719 0.2815 0.5919 0.048 Uiso 1 1 calc R . .
C65 C 0.49186(18) 0.02512(15) 0.27575(16) 0.0249(5) Uani 1 1 d . . .
C66 C 0.5422(2) -0.01242(17) 0.19640(17) 0.0302(5) Uani 1 1 d . . .
H66 H 0.5272 0.0082 0.1495 0.036 Uiso 1 1 calc R . .
C67 C 0.6147(2) -0.08030(18) 0.18651(19) 0.0364(6) Uani 1 1 d . . .
H67 H 0.6494 -0.1068 0.1325 0.044 Uiso 1 1 calc R . .
C68 C 0.6369(2) -0.10967(19) 0.2544(2) 0.0390(7) Uani 1 1 d . . .
H68 H 0.6867 -0.1564 0.2470 0.047 Uiso 1 1 calc R . .
C69 C 0.5871(2) -0.07150(19) 0.3333(2) 0.0359(6) Uani 1 1 d . . .
H69 H 0.6027 -0.0921 0.3800 0.043 Uiso 1 1 calc R . .
C70 C 0.5143(2) -0.00320(17) 0.34463(17) 0.0299(5) Uani 1 1 d . . .
H70 H 0.4804 0.0237 0.3986 0.036 Uiso 1 1 calc R . .
C71 C 0.27426(18) -0.06584(15) 0.26122(15) 0.0239(5) Uani 1 1 d . . .
C72 C 0.2035(2) -0.08623(17) 0.22858(17) 0.0305(5) Uani 1 1 d . . .
H72 H 0.1694 -0.0445 0.2056 0.037 Uiso 1 1 calc R . .
C73 C 0.1830(2) -0.1685(2) 0.2299(2) 0.0396(7) Uani 1 1 d . . .
H73 H 0.1354 -0.1835 0.2066 0.048 Uiso 1 1 calc R . .
C74 C 0.2312(2) -0.22890(18) 0.2646(2) 0.0410(7) Uani 1 1 d . . .
H74 H 0.2174 -0.2853 0.2646 0.049 Uiso 1 1 calc R . .
C75 C 0.2991(2) -0.20715(17) 0.2991(2) 0.0374(6) Uani 1 1 d . . .
H75 H 0.3302 -0.2485 0.3247 0.045 Uiso 1 1 calc R . .
C76 C 0.3231(2) -0.12533(16) 0.29709(18) 0.0309(5) Uani 1 1 d . . .
H76 H 0.3714 -0.1107 0.3196 0.037 Uiso 1 1 calc R . .
C77 C 0.21112(19) 0.04148(14) 0.47712(15) 0.0222(4) Uani 1 1 d . . .
C78 C 0.1092(2) 0.06036(15) 0.49047(16) 0.0249(5) Uani 1 1 d . . .
H78 H 0.0875 0.0710 0.4445 0.030 Uiso 1 1 calc R . .
C79 C 0.0387(2) 0.06348(16) 0.57291(17) 0.0283(5) Uani 1 1 d . . .
H79 H -0.0318 0.0766 0.5831 0.034 Uiso 1 1 calc R . .
C80 C 0.0704(2) 0.04766(17) 0.64005(17) 0.0319(6) Uani 1 1 d . . .
H80 H 0.0218 0.0486 0.6958 0.038 Uiso 1 1 calc R . .
C81 C 0.1731(2) 0.03053(19) 0.62540(17) 0.0340(6) Uani 1 1 d . . .
H81 H 0.1951 0.0210 0.6714 0.041 Uiso 1 1 calc R . .
C82 C 0.2443(2) 0.02717(17) 0.54384(16) 0.0290(5) Uani 1 1 d . . .
H82 H 0.3148 0.0152 0.5337 0.035 Uiso 1 1 calc R . .

loop_
_atom_site_aniso_label
_atom_site_aniso_U_11
_atom_site_aniso_U_22
_atom_site_aniso_U_33
_atom_site_aniso_U_23
_atom_site_aniso_U_13
_atom_site_aniso_U_12
Ru 0.02676(10) 0.01931(9) 0.02000(9) -0.00131(7) -0.00908(8) 0.00031(7)
Rh2 0.02477(9) 0.01549(8) 0.01708(9) 0.00015(6) -0.00836(7) 0.00103(6)
Rh3 0.02661(10) 0.01648(9) 0.01757(9) -0.00017(6) -0.00801(7) 0.00055(6)
S1 0.0305(3) 0.0163(2) 0.0210(3) -0.0014(2) -0.0106(2) 0.0006(2)
S2 0.0280(3) 0.0167(2) 0.0204(3) 0.0007(2) -0.0096(2) 0.0004(2)
P1 0.0280(3) 0.0180(3) 0.0240(3) 0.0029(2) -0.0118(2) -0.0013(2)
P2 0.0309(3) 0.0177(3) 0.0190(3) 0.0011(2) -0.0105(2) -0.0017(2)
P3 0.0300(3) 0.0202(3) 0.0242(3) -0.0007(2) -0.0098(3) -0.0030(2)
P4 0.0249(3) 0.0185(3) 0.0186(3) -0.0004(2) -0.0074(2) 0.0008(2)
O2 0.0297(9) 0.0216(8) 0.0223(8) 0.0029(6) -0.0115(7) 0.0008(7)
O1 0.0289(10) 0.0326(10) 0.0329(10) 0.0127(8) -0.0040(8) 0.0024(8)
O3 0.0620(14) 0.0228(9) 0.0492(12) 0.0100(8) -0.0401(11) -0.0125(9)
O4 0.0519(12) 0.0200(8) 0.0248(9) 0.0016(7) -0.0195(9) -0.0039(8)
O6 0.0399(11) 0.0251(9) 0.0256(9) -0.0008(7) -0.0085(8) 0.0000(8)
O5 0.0354(10) 0.0217(8) 0.0298(9) 0.0005(7) -0.0120(8) -0.0028(7)
O9 0.0358(10) 0.0215(8) 0.0351(10) -0.0011(7) -0.0207(8) -0.0020(7)
O8 0.0369(10) 0.0183(8) 0.0320(10) -0.0030(7) -0.0158(8) -0.0023(7)
O7 0.0369(11) 0.0364(11) 0.0421(12) -0.0015(9) -0.0062(9) -0.0127(9)
O10 0.0255(9) 0.0220(8) 0.0303(9) 0.0011(7) -0.0088(7) -0.0016(7)
O11 0.0359(10) 0.0203(8) 0.0234(9) -0.0011(6) -0.0121(7) -0.0017(7)
O12 0.0309(9) 0.0230(8) 0.0193(8) 0.0009(6) -0.0066(7) 0.0048(7)
C1 0.0321(13) 0.0255(12) 0.0308(13) -0.0017(10) -0.0108(11) 0.0056(10)
C2 0.0333(14) 0.0280(13) 0.0236(12) -0.0045(10) -0.0087(10) 0.0010(10)
C3 0.0343(14) 0.0322(13) 0.0231(12) 0.0026(10) -0.0087(11) 0.0005(11)
C4 0.0347(14) 0.0222(12) 0.0374(15) 0.0003(10) -0.0103(12) -0.0045(10)
C5 0.0303(14) 0.0376(15) 0.0322(14) -0.0075(11) -0.0086(11) -0.0068(11)
C6 0.0302(14) 0.0421(15) 0.0299(14) -0.0032(11) -0.0139(11) 0.0034(11)
C11 0.0254(12) 0.0243(12) 0.0364(14) 0.0077(10) -0.0066(11) -0.0046(9)
C12 0.0278(13) 0.0348(14) 0.0414(16) 0.0066(12) -0.0099(12) -0.0036(11)
C13 0.0313(15) 0.0413(16) 0.0511(19) 0.0088(14) -0.0169(13) -0.0007(12)
C14 0.0325(15) 0.0381(16) 0.053(2) -0.0008(14) -0.0096(14) 0.0027(12)
C15 0.0394(16) 0.0424(17) 0.0386(16) 0.0001(13) -0.0071(13) 0.0013(13)
C16 0.0344(15) 0.0378(15) 0.0381(16) 0.0084(12) -0.0099(12) -0.0027(12)
C17 0.0295(12) 0.0159(10) 0.0269(12) 0.0039(9) -0.0115(10) 0.0010(8)
C18 0.0374(14) 0.0277(13) 0.0277(13) 0.0021(10) -0.0130(11) 0.0050(10)
C19 0.0427(17) 0.0390(16) 0.0338(15) 0.0064(12) -0.0043(13) 0.0094(13)
C20 0.0309(15) 0.0434(18) 0.062(2) 0.0149(16) -0.0107(15) 0.0043(13)
C21 0.0398(16) 0.0366(16) 0.061(2) 0.0150(14) -0.0293(16) -0.0051(12)
C22 0.0411(15) 0.0232(12) 0.0373(15) 0.0065(10) -0.0224(12) -0.0044(10)
C23 0.0528(19) 0.0221(13) 0.066(2) 0.0112(13) -0.0394(17) -0.0141(12)
C24 0.049(2) 0.0336(19) 0.191(6) 0.033(3) -0.057(3) -0.0153(16)
C25 0.051(3) 0.044(2) 0.216(7) 0.036(3) -0.038(3) -0.0237(19)
C26 0.075(3) 0.0297(17) 0.111(4) 0.022(2) -0.040(3) -0.0239(17)
C27 0.068(2) 0.0199(13) 0.060(2) 0.0034(13) -0.0388(18) -0.0054(13)
C28 0.0483(17) 0.0235(13) 0.0392(15) -0.0020(11) -0.0215(13) -0.0035(11)
C29 0.0430(15) 0.0233(12) 0.0227(12) -0.0001(9) -0.0157(11) -0.0004(10)
C30 0.0380(14) 0.0237(12) 0.0274(13) 0.0016(10) -0.0132(11) -0.0009(10)
C31 0.0449(16) 0.0312(14) 0.0244(13) 0.0032(10) -0.0120(12) 0.0060(11)
C32 0.0564(19) 0.0339(14) 0.0257(13) -0.0052(11) -0.0222(13) 0.0113(13)
C33 0.063(2) 0.0253(13) 0.0369(15) -0.0028(11) -0.0310(15) 0.0003(12)
C34 0.0578(19) 0.0256(13) 0.0320(14) 0.0040(11) -0.0256(14) -0.0059(12)
C35 0.0349(14) 0.0318(13) 0.0238(12) -0.0002(10) -0.0144(11) -0.0052(10)
C36 0.0435(16) 0.0301(14) 0.0389(16) 0.0012(11) -0.0173(13) -0.0086(12)
C37 0.0456(18) 0.0377(16) 0.0483(19) -0.0060(13) -0.0204(15) 0.0018(13)
C38 0.0364(16) 0.058(2) 0.0397(17) -0.0026(14) -0.0149(13) -0.0084(14)
C39 0.0464(17) 0.0424(17) 0.0398(16) 0.0076(13) -0.0196(14) -0.0192(14)
C40 0.0456(16) 0.0310(14) 0.0339(14) 0.0026(11) -0.0209(13) -0.0088(12)
C41 0.0347(14) 0.0247(12) 0.0258(12) -0.0031(9) -0.0114(11) 0.0032(10)
C42 0.0387(15) 0.0310(14) 0.0398(16) -0.0088(11) -0.0193(13) 0.0011(11)
C43 0.0474(17) 0.0265(13) 0.0415(16) -0.0071(11) -0.0209(14) 0.0005(12)
C44 0.0402(16) 0.0332(15) 0.0385(16) -0.0065(12) -0.0126(13) 0.0080(12)
C45 0.0334(15) 0.0417(16) 0.0441(17) 0.0060(13) -0.0173(13) -0.0021(12)
C46 0.0427(16) 0.0363(15) 0.0319(14) 0.0037(11) -0.0158(12) -0.0118(12)
C83 0.078(7) 0.096(8) 0.109(9) -0.040(7) -0.042(7) 0.004(6)
Cl1 0.0622(16) 0.0865(19) 0.110(2) -0.0191(17) 0.0037(16) 0.0025(13)
Cl2 0.0539(14) 0.103(2) 0.092(2) 0.0123(17) 0.0062(13) -0.0116(13)
C53 0.0357(13) 0.0224(11) 0.0248(12) -0.0040(9) -0.0182(10) 0.0024(9)
C54 0.0319(13) 0.0258(12) 0.0310(13) -0.0017(10) -0.0162(11) 0.0024(10)
C55 0.0342(14) 0.0446(16) 0.0298(14) 0.0004(12) -0.0154(12) 0.0017(12)
C56 0.0393(16) 0.0540(19) 0.0312(15) -0.0151(13) -0.0159(13) 0.0112(14)
C57 0.059(2) 0.0328(15) 0.0454(18) -0.0200(13) -0.0298(16) 0.0154(14)
C58 0.0512(17) 0.0223(12) 0.0394(16) -0.0077(11) -0.0254(14) 0.0045(11)
C59 0.0343(14) 0.0267(13) 0.0427(16) 0.0020(11) -0.0224(12) -0.0035(10)
C60 0.0341(16) 0.061(2) 0.054(2) -0.0011(17) -0.0183(15) -0.0003(15)
C61 0.0381(19) 0.084(3) 0.090(3) 0.012(3) -0.035(2) -0.0114(19)
C62 0.078(3) 0.063(2) 0.091(3) 0.007(2) -0.068(3) -0.020(2)
C63 0.077(3) 0.0456(19) 0.064(2) -0.0109(17) -0.051(2) -0.0001(18)
C64 0.0466(17) 0.0355(15) 0.0468(18) -0.0055(13) -0.0303(15) 0.0027(12)
C65 0.0215(11) 0.0224(11) 0.0297(12) -0.0001(9) -0.0082(10) -0.0020(9)
C66 0.0287(13) 0.0326(13) 0.0266(13) 0.0015(10) -0.0062(10) -0.0058(10)
C67 0.0278(13) 0.0358(15) 0.0348(15) -0.0061(12) 0.0006(11) -0.0004(11)
C68 0.0259(13) 0.0326(14) 0.0531(19) 0.0015(13) -0.0095(13) 0.0015(11)
C69 0.0310(14) 0.0361(15) 0.0440(16) 0.0062(12) -0.0182(12) -0.0025(11)
C70 0.0278(13) 0.0316(13) 0.0300(13) -0.0022(10) -0.0103(10) -0.0031(10)
C71 0.0234(11) 0.0213(11) 0.0226(11) -0.0050(9) -0.0039(9) 0.0002(9)
C72 0.0271(13) 0.0326(13) 0.0306(13) -0.0032(10) -0.0099(11) -0.0003(10)
C73 0.0343(15) 0.0415(16) 0.0447(17) -0.0066(13) -0.0142(13) -0.0108(12)
C74 0.0366(15) 0.0266(14) 0.0538(19) -0.0038(12) -0.0080(14) -0.0081(11)
C75 0.0322(14) 0.0241(13) 0.0510(18) 0.0033(12) -0.0105(13) -0.0001(10)
C76 0.0290(13) 0.0250(12) 0.0395(15) 0.0001(10) -0.0139(11) -0.0015(10)
C77 0.0289(12) 0.0168(10) 0.0198(11) 0.0003(8) -0.0074(9) -0.0029(8)
C78 0.0312(13) 0.0206(11) 0.0239(12) 0.0026(9) -0.0114(10) -0.0022(9)
C79 0.0279(13) 0.0227(12) 0.0316(13) 0.0001(10) -0.0077(10) -0.0024(9)
C80 0.0372(14) 0.0312(13) 0.0231(12) -0.0031(10) -0.0050(11) -0.0068(11)
C81 0.0406(15) 0.0424(16) 0.0222(12) -0.0003(11) -0.0140(11) -0.0087(12)
C82 0.0290(13) 0.0349(14) 0.0251(12) 0.0009(10) -0.0121(10) -0.0043(10)

loop_
_atom_type_symbol
_atom_type_description
_atom_type_scat_dispersion_real
_atom_type_scat_dispersion_imag
_atom_type_scat_source
C C 0.0033 0.0016 'International Tables Vol C Tables 4.2.6.8 and 6.1.1.4'
H H 0.0000 0.0000 'International Tables Vol C Tables 4.2.6.8 and 6.1.1.4'
O O 0.0106 0.0060 'International Tables Vol C Tables 4.2.6.8 and 6.1.1.4'
P P 0.1023 0.0942 'International Tables Vol C Tables 4.2.6.8 and 6.1.1.4'
S S 0.1246 0.1234 'International Tables Vol C Tables 4.2.6.8 and 6.1.1.4'
Ru Ru -1.2594 0.8363 'International Tables Vol C Tables 4.2.6.8 and 6.1.1.4'
Rh Rh -1.1178 0.9187 'International Tables Vol C Tables 4.2.6.8 and 6.1.1.4'
Cl Cl 0.1484 0.1585 'International Tables Vol C Tables 4.2.6.8 and 6.1.1.4'

loop_
_geom_angle_atom_site_label_1
_geom_angle_atom_site_label_2
_geom_angle_atom_site_label_3
_geom_angle
_geom_angle_site_symmetry_1
C6 Ru C3 80.82(11) .
C6 Ru C5 38.07(11) .
C3 Ru C5 67.74(11) .
C6 Ru C1 37.90(10) .
C3 Ru C1 67.84(10) .
C5 Ru C1 68.10(11) .
C6 Ru C2 67.94(10) .
C3 Ru C2 37.89(10) .
C5 Ru C2 80.15(10) .
C1 Ru C2 37.13(10) .
C6 Ru C4 68.11(11) .
C3 Ru C4 37.34(10) .
C5 Ru C4 37.37(11) .
C1 Ru C4 79.93(10) .
C2 Ru C4 67.60(10) .
C6 Ru S2 123.77(8) .
C3 Ru S2 125.55(7) .
C5 Ru S2 101.11(8) .
C1 Ru S2 159.60(7) .
C2 Ru S2 161.72(7) .
C4 Ru S2 102.22(7) .
C6 Ru S1 123.26(8) .
C3 Ru S1 125.62(8) .
C5 Ru S1 159.33(8) .
C1 Ru S1 100.74(8) .
C2 Ru S1 101.64(7) .
C4 Ru S1 161.46(8) .
S2 Ru S1 83.68(2) .
P2 Rh2 P1 91.71(2) .
P2 Rh2 S1 171.55(2) .
P1 Rh2 S1 94.91(2) .
P2 Rh2 S2 90.76(2) .
P1 Rh2 S2 174.81(2) .
S1 Rh2 S2 83.07(2) .
P3 Rh3 P4 90.60(2) .
P3 Rh3 S1 92.41(2) .
P4 Rh3 S1 173.55(2) .
P3 Rh3 S2 173.01(2) .
P4 Rh3 S2 94.51(2) .
S1 Rh3 S2 83.01(2) .
Ru S1 Rh2 77.004(19) .
Ru S1 Rh3 80.13(2) .
Rh2 S1 Rh3 84.90(2) .
Ru S2 Rh3 80.123(19) .
Ru S2 Rh2 76.882(18) .
Rh3 S2 Rh2 84.43(2) .
O2 P1 O3 101.77(10) .
O2 P1 O1 90.06(10) .
O3 P1 O1 101.47(12) .
O2 P1 Rh2 123.17(7) .
O3 P1 Rh2 115.48(8) .
O1 P1 Rh2 120.11(8) .
O4 P2 O5 103.99(10) .
O4 P2 O6 96.37(10) .
O5 P2 O6 96.02(10) .
O4 P2 Rh2 114.83(7) .
O5 P2 Rh2 119.72(7) .
O6 P2 Rh2 121.76(8) .
O7 P3 O9 98.11(12) .
O7 P3 O8 95.56(11) .
O9 P3 O8 101.92(10) .
O7 P3 Rh3 121.44(9) .
O9 P3 Rh3 114.85(7) .
O8 P3 Rh3 120.66(8) .
O11 P4 O12 99.38(9) .
O11 P4 O10 100.05(10) .
O12 P4 O10 99.08(10) .
O11 P4 Rh3 118.12(7) .
O12 P4 Rh3 122.85(7) .
O10 P4 Rh3 113.46(7) .
C17 O2 P1 124.81(15) .
C11 O1 P1 125.64(17) .
C23 O3 P1 120.39(19) .
C29 O4 P2 127.64(16) .
C41 O6 P2 127.66(17) .
C35 O5 P2 125.82(17) .
C59 O9 P3 124.04(17) .
C53 O8 P3 126.77(16) .
C47B O7 P3 129.0(3) .
C47A O7 P3 123.79(19) .
C65 O10 P4 122.56(15) .
C71 O11 P4 131.17(16) .
C77 O12 P4 128.56(15) .
C2 C1 C6 119.8(2) .
C2 C1 Ru 71.60(15) .
C6 C1 Ru 69.47(15) .
C2 C1 H1 120.1 .
C6 C1 H1 120.1 .
Ru C1 H1 131.6 .
C1 C2 C3 119.5(2) .
C1 C2 Ru 71.27(15) .
C3 C2 Ru 69.74(15) .
C1 C2 H2 120.2 .
C3 C2 H2 120.2 .
Ru C2 H2 131.5 .
C4 C3 C2 121.0(3) .
C4 C3 Ru 73.08(16) .
C2 C3 Ru 72.36(15) .
C4 C3 H3 119.5 .
C2 C3 H3 119.5 .
Ru C3 H3 127.1 .
C3 C4 C5 119.4(2) .
C3 C4 Ru 69.58(15) .
C5 C4 Ru 70.48(16) .
C3 C4 H4 120.3 .
C5 C4 H4 120.3 .
Ru C4 H4 132.6 .
C4 C5 C6 119.7(2) .
C4 C5 Ru 72.15(16) .
C6 C5 Ru 69.64(16) .
C4 C5 H5 120.1 .
C6 C5 H5 120.1 .
Ru C5 H5 130.7 .
C1 C6 C5 120.3(3) .
C1 C6 Ru 72.63(16) .
C5 C6 Ru 72.29(16) .
C1 C6 H6 119.8 .
C5 C6 H6 119.8 .
Ru C6 H6 127.3 .
O1 C11 C12 123.3(3) .
O1 C11 C16 115.1(2) .
C12 C11 C16 121.6(3) .
C11 C12 C13 118.2(3) .
C11 C12 H12 120.9 .
C13 C12 H12 120.9 .
C14 C13 C12 120.7(3) .
C14 C13 H13 119.6 .
C12 C13 H13 119.6 .
C13 C14 C15 120.1(3) .
C13 C14 H14 119.9 .
C15 C14 H14 119.9 .
C14 C15 C16 120.2(3) .
C14 C15 H15 119.9 .
C16 C15 H15 119.9 .
C15 C16 C11 119.2(3) .
C15 C16 H16 120.4 .
C11 C16 H16 120.4 .
C18 C17 C22 122.0(3) .
C18 C17 O2 122.6(2) .
C22 C17 O2 115.3(2) .
C17 C18 C19 118.2(3) .
C17 C18 H18 120.9 .
C19 C18 H18 120.9 .
C20 C19 C18 120.8(3) .
C20 C19 H19 119.6 .
C18 C19 H19 119.6 .
C19 C20 C21 119.9(3) .
C19 C20 H20 120.0 .
C21 C20 H20 120.0 .
C22 C21 C20 120.4(3) .
C22 C21 H21 119.8 .
C20 C21 H21 119.8 .
C21 C22 C17 118.6(3) .
C21 C22 H22 120.7 .
C17 C22 H22 120.7 .
C24 C23 C28 121.2(3) .
C24 C23 O3 119.2(3) .
C28 C23 O3 119.6(3) .
C23 C24 C25 119.1(4) .
C23 C24 H24 120.4 .
C25 C24 H24 120.4 .
C26 C25 C24 119.8(4) .
C26 C25 H25 120.1 .
C24 C25 H25 120.1 .
C27 C26 C25 120.0(4) .
C27 C26 H26 120.0 .
C25 C26 H26 120.0 .
C26 C27 C28 121.4(3) .
C26 C27 H27 119.3 .
C28 C27 H27 119.3 .
C23 C28 C27 118.5(3) .
C23 C28 H28 120.7 .
C27 C28 H28 120.7 .
C30 C29 C34 120.9(2) .
C30 C29 O4 115.9(2) .
C34 C29 O4 123.1(2) .
C29 C30 C31 119.1(3) .
C29 C30 H30 120.4 .
C31 C30 H30 120.4 .
C30 C31 C32 120.5(3) .
C30 C31 H31 119.7 .
C32 C31 H31 119.7 .
C33 C32 C31 119.6(3) .
C33 C32 H32 120.2 .
C31 C32 H32 120.2 .
C32 C33 C34 120.8(3) .
C32 C33 H33 119.6 .
C34 C33 H33 119.6 .
C33 C34 C29 119.0(3) .
C33 C34 H34 120.5 .
C29 C34 H34 120.5 .
C40 C35 C36 120.7(3) .
C40 C35 O5 115.7(2) .
C36 C35 O5 123.6(2) .
C35 C36 C37 119.2(3) .
C35 C36 H36 120.4 .
C37 C36 H36 120.4 .
C38 C37 C36 120.7(3) .
C38 C37 H37 119.6 .
C36 C37 H37 119.6 .
C37 C38 C39 118.6(3) .
C37 C38 H38 120.7 .
C39 C38 H38 120.7 .
C40 C39 C38 120.7(3) .
C40 C39 H39 119.7 .
C38 C39 H39 119.7 .
C39 C40 C35 120.1(3) .
C39 C40 H40 119.9 .
C35 C40 H40 119.9 .
C42 C41 C46 121.5(2) .
C42 C41 O6 119.2(2) .
C46 C41 O6 118.8(2) .
C41 C42 C43 119.3(3) .
C41 C42 H42 120.3 .
C43 C42 H42 120.3 .
C44 C43 C42 119.7(3) .
C44 C43 H43 120.2 .
C42 C43 H43 120.2 .
C43 C44 C45 120.7(3) .
C43 C44 H44 119.7 .
C45 C44 H44 119.7 .
C44 C45 C46 120.7(3) .
C44 C45 H45 119.6 .
C46 C45 H45 119.6 .
C45 C46 C41 118.1(2) .
C45 C46 H46 120.9 .
C41 C46 H46 120.9 .
C52A C47A C48A 118.4(5) .
C52A C47A O7 115.0(5) .
C48A C47A O7 126.21(14) .
C47A C48A C49A 119.6(5) .
C47A C48A H48A 120.2 .
C49A C48A H48A 120.2 .
C48A C49A C50A 112.5(10) .
C48A C49A H49A 123.8 .
C50A C49A H49A 123.7 .
C51A C50A C49A 122.6(16) .
C51A C50A H50A 118.7 .
C49A C50A H50A 118.7 .
C50A C51A C52A 126.0(14) .
C50A C51A H51A 117.0 .
C52A C51A H51A 117.0 .
C47A C52A C51A 118.6(9) .
C47A C52A H52A 120.7 .
C51A C52A H52A 120.7 .
Cl1 C83 Cl2 115.9(6) .
Cl1 C83 H83A 108.3 .
Cl2 C83 H83A 108.3 .
Cl1 C83 H83B 108.3 .
Cl2 C83 H83B 108.3 .
H83A C83 H83B 107.4 .
Cl2 Cl1 C83 109.3(5) 2_666
Cl1 Cl2 C83 127.2(5) 2_666
O7 C47B C48B 116.1(4) .
O7 C47B C52B 123.8(4) .
C48B C47B C52B 120.0 .
C49B C48B C47B 120.0 .
C49B C48B H48B 120.0 .
C47B C48B H48B 120.0 .
C48B C49B C50B 120.0 .
C48B C49B H49B 120.0 .
C50B C49B H49B 120.0 .
C51B C50B C49B 120.0 .
C51B C50B H50B 120.0 .
C49B C50B H50B 120.0 .
C50B C51B C52B 120.0 .
C50B C51B H51B 120.0 .
C52B C51B H51B 120.0 .
C51B C52B C47B 120.0 .
C51B C52B H52B 120.0 .
C47B C52B H52B 120.0 .
O8 C53 C54 123.7(2) .
O8 C53 C58 115.6(2) .
C54 C53 C58 120.6(3) .
C53 C54 C55 119.0(3) .
C53 C54 H54 120.5 .
C55 C54 H54 120.5 .
C56 C55 C54 120.4(3) .
C56 C55 H55 119.8 .
C54 C55 H55 119.8 .
C57 C56 C55 119.9(3) .
C57 C56 H56 120.0 .
C55 C56 H56 120.0 .
C56 C57 C58 120.5(3) .
C56 C57 H57 119.8 .
C58 C57 H57 119.8 .
C57 C58 C53 119.6(3) .
C57 C58 H58 120.2 .
C53 C58 H58 120.2 .
C60 C59 C64 121.4(3) .
C60 C59 O9 118.6(3) .
C64 C59 O9 119.9(3) .
C59 C60 C61 118.2(4) .
C59 C60 H60 120.9 .
C61 C60 H60 120.9 .
C62 C61 C60 121.1(4) .
C62 C61 H61 119.4 .
C60 C61 H61 119.4 .
C61 C62 C63 119.9(3) .
C61 C62 H62 120.1 .
C63 C62 H62 120.1 .
C62 C63 C64 120.2(4) .
C62 C63 H63 119.9 .
C64 C63 H63 119.9 .
C59 C64 C63 119.1(3) .
C59 C64 H64 120.4 .
C63 C64 H64 120.4 .
C66 C65 C70 121.2(2) .
C66 C65 O10 119.2(2) .
C70 C65 O10 119.6(2) .
C67 C66 C65 119.0(3) .
C67 C66 H66 120.5 .
C65 C66 H66 120.5 .
C68 C67 C66 120.4(3) .
C68 C67 H67 119.8 .
C66 C67 H67 119.8 .
C67 C68 C69 120.3(3) .
C67 C68 H68 119.8 .
C69 C68 H68 119.8 .
C68 C69 C70 120.2(3) .
C68 C69 H69 119.9 .
C70 C69 H69 119.9 .
C69 C70 C65 118.8(3) .
C69 C70 H70 120.6 .
C65 C70 H70 120.6 .
C72 C71 C76 121.5(2) .
C72 C71 O11 116.2(2) .
C76 C71 O11 122.1(2) .
C71 C72 C73 119.0(3) .
C71 C72 H72 120.5 .
C73 C72 H72 120.5 .
C74 C73 C72 120.6(3) .
C74 C73 H73 119.7 .
C72 C73 H73 119.7 .
C75 C74 C73 119.8(3) .
C75 C74 H74 120.1 .
C73 C74 H74 120.1 .
C74 C75 C76 121.1(3) .
C74 C75 H75 119.5 .
C76 C75 H75 119.5 .
C71 C76 C75 118.1(3) .
C71 C76 H76 121.0 .
C75 C76 H76 121.0 .
C78 C77 O12 122.6(2) .
C78 C77 C82 121.4(2) .
O12 C77 C82 116.0(2) .
C77 C78 C79 118.7(2) .
C77 C78 H78 120.7 .
C79 C78 H78 120.7 .
C80 C79 C78 120.7(3) .
C80 C79 H79 119.7 .
C78 C79 H79 119.7 .
C81 C80 C79 119.7(3) .
C81 C80 H80 120.1 .
C79 C80 H80 120.1 .
C80 C81 C82 120.4(3) .
C80 C81 H81 119.8 .
C82 C81 H81 119.8 .
C81 C82 C77 119.2(3) .
C81 C82 H82 120.4 .
C77 C82 H82 120.4 .

loop_
_geom_bond_atom_site_label_1
_geom_bond_atom_site_label_2
_geom_bond_distance
_geom_bond_site_symmetry_2
Ru C6 2.160(3) .
Ru C3 2.171(3) .
Ru C5 2.195(3) .
Ru C1 2.201(3) .
Ru C2 2.205(3) .
Ru C4 2.216(3) .
Ru S2 2.3198(6) .
Ru S1 2.3271(6) .
Rh2 P2 2.1719(6) .
Rh2 P1 2.1815(6) .
Rh2 S1 2.3305(6) .
Rh2 S2 2.3439(6) .
Rh3 P3 2.1718(7) .
Rh3 P4 2.1795(6) .
Rh3 S1 2.3350(6) .
Rh3 S2 2.3425(6) .
P1 O2 1.6135(18) .
P1 O3 1.617(2) .
P1 O1 1.624(2) .
P2 O4 1.6112(19) .
P2 O5 1.6246(19) .
P2 O6 1.625(2) .
P3 O7 1.617(2) .
P3 O9 1.6185(19) .
P3 O8 1.6220(18) .
P4 O11 1.6115(18) .
P4 O12 1.6192(18) .
P4 O10 1.6223(19) .
O2 C17 1.390(3) .
O1 C11 1.380(3) .
O3 C23 1.413(3) .
O4 C29 1.394(3) .
O6 C41 1.394(3) .
O5 C35 1.394(3) .
O9 C59 1.404(3) .
O8 C53 1.377(3) .
O7 C47B 1.383(5) .
O7 C47A 1.432(3) .
O10 C65 1.398(3) .
O11 C71 1.390(3) .
O12 C77 1.384(3) .
C1 C2 1.403(4) .
C1 C6 1.417(4) .
C1 H1 0.9500 .
C2 C3 1.421(4) .
C2 H2 0.9500 .
C3 C4 1.405(4) .
C3 H3 0.9500 .
C4 C5 1.413(4) .
C4 H4 0.9500 .
C5 C6 1.421(4) .
C5 H5 0.9500 .
C6 H6 0.9500 .
C11 C12 1.382(4) .
C11 C16 1.389(4) .
C12 C13 1.403(4) .
C12 H12 0.9500 .
C13 C14 1.379(5) .
C13 H13 0.9500 .
C14 C15 1.385(5) .
C14 H14 0.9500 .
C15 C16 1.387(4) .
C15 H15 0.9500 .
C16 H16 0.9500 .
C17 C18 1.382(4) .
C17 C22 1.386(4) .
C18 C19 1.390(4) .
C18 H18 0.9500 .
C19 C20 1.378(5) .
C19 H19 0.9500 .
C20 C21 1.385(5) .
C20 H20 0.9500 .
C21 C22 1.383(4) .
C21 H21 0.9500 .
C22 H22 0.9500 .
C23 C24 1.376(6) .
C23 C28 1.379(4) .
C24 C25 1.403(6) .
C24 H24 0.9500 .
C25 C26 1.376(6) .
C25 H25 0.9500 .
C26 C27 1.363(6) .
C26 H26 0.9500 .
C27 C28 1.389(4) .
C27 H27 0.9500 .
C28 H28 0.9500 .
C29 C30 1.383(4) .
C29 C34 1.388(4) .
C30 C31 1.385(4) .
C30 H30 0.9500 .
C31 C32 1.387(4) .
C31 H31 0.9500 .
C32 C33 1.375(4) .
C32 H32 0.9500 .
C33 C34 1.386(4) .
C33 H33 0.9500 .
C34 H34 0.9500 .
C35 C40 1.378(4) .
C35 C36 1.379(4) .
C36 C37 1.393(5) .
C36 H36 0.9500 .
C37 C38 1.389(5) .
C37 H37 0.9500 .
C38 C39 1.396(5) .
C38 H38 0.9500 .
C39 C40 1.373(5) .
C39 H39 0.9500 .
C40 H40 0.9500 .
C41 C42 1.381(4) .
C41 C46 1.388(4) .
C42 C43 1.382(4) .
C42 H42 0.9500 .
C43 C44 1.373(4) .
C43 H43 0.9500 .
C44 C45 1.377(4) .
C44 H44 0.9500 .
C45 C46 1.381(4) .
C45 H45 0.9500 .
C46 H46 0.9500 .
C47A C52A 1.295(10) .
C47A C48A 1.3900 .
C48A C49A 1.434(11) .
C48A H48A 0.9500 .
C49A C50A 1.49(2) .
C49A H49A 0.9500 .
C50A C51A 1.031(15) .
C50A H50A 0.9500 .
C51A C52A 1.460(13) .
C51A H51A 0.9500 .
C52A H52A 0.9500 .
C83 Cl1 1.683(11) .
C83 Cl2 1.722(11) .
C83 H83A 0.9900 .
C83 H83B 0.9900 .
Cl1 Cl2 1.157(4) 2_666
Cl2 Cl1 1.158(4) 2_666
C47B C48B 1.3900 .
C47B C52B 1.3900 .
C48B C49B 1.3900 .
C48B H48B 0.9500 .
C49B C50B 1.3900 .
C49B H49B 0.9500 .
C50B C51B 1.3900 .
C50B H50B 0.9500 .
C51B C52B 1.3900 .
C51B H51B 0.9500 .
C52B H52B 0.9500 .
C53 C54 1.386(4) .
C53 C58 1.387(3) .
C54 C55 1.391(4) .
C54 H54 0.9500 .
C55 C56 1.388(4) .
C55 H55 0.9500 .
C56 C57 1.371(5) .
C56 H56 0.9500 .
C57 C58 1.385(5) .
C57 H57 0.9500 .
C58 H58 0.9500 .
C59 C60 1.369(4) .
C59 C64 1.381(4) .
C60 C61 1.394(5) .
C60 H60 0.9500 .
C61 C62 1.367(7) .
C61 H61 0.9500 .
C62 C63 1.370(6) .
C62 H62 0.9500 .
C63 C64 1.385(4) .
C63 H63 0.9500 .
C64 H64 0.9500 .
C65 C66 1.385(4) .
C65 C70 1.387(4) .
C66 C67 1.383(4) .
C66 H66 0.9500 .
C67 C68 1.374(5) .
C67 H67 0.9500 .
C68 C69 1.383(4) .
C68 H68 0.9500 .
C69 C70 1.387(4) .
C69 H69 0.9500 .
C70 H70 0.9500 .
C71 C72 1.382(4) .
C71 C76 1.389(4) .
C72 C73 1.387(4) .
C72 H72 0.9500 .
C73 C74 1.381(5) .
C73 H73 0.9500 .
C74 C75 1.373(5) .
C74 H74 0.9500 .
C75 C76 1.395(4) .
C75 H75 0.9500 .
C76 H76 0.9500 .
C77 C78 1.379(4) .
C77 C82 1.390(3) .
C78 C79 1.396(4) .
C78 H78 0.9500 .
C79 C80 1.387(4) .
C79 H79 0.9500 .
C80 C81 1.384(4) .
C80 H80 0.9500 .
C81 C82 1.388(4) .
C81 H81 0.9500 .
C82 H82 0.9500 .

loop_
_geom_torsion_atom_site_label_1
_geom_torsion_atom_site_label_2
_geom_torsion_atom_site_label_3
_geom_torsion_atom_site_label_4
_geom_torsion
_geom_torsion_site_symmetry_4
C6 Ru S1 Rh2 -81.35(9) .
C3 Ru S1 Rh2 175.05(9) .
C5 Ru S1 Rh2 -59.6(2) .
C1 Ru S1 Rh2 -114.62(7) .
C2 Ru S1 Rh2 -152.48(7) .
C4 Ru S1 Rh2 155.1(2) .
S2 Ru S1 Rh2 45.240(18) .
C6 Ru S1 Rh3 -168.34(9) .
C3 Ru S1 Rh3 88.05(9) .
C5 Ru S1 Rh3 -146.6(2) .
C1 Ru S1 Rh3 158.39(7) .
C2 Ru S1 Rh3 120.53(7) .
C4 Ru S1 Rh3 68.1(2) .
S2 Ru S1 Rh3 -41.753(19) .
P1 Rh2 S1 Ru 140.09(2) .
S2 Rh2 S1 Ru -44.718(19) .
P1 Rh2 S1 Rh3 -138.89(2) .
S2 Rh2 S1 Rh3 36.31(2) .
P3 Rh3 S1 Ru -133.38(2) .
S2 Rh3 S1 Ru 41.328(19) .
P3 Rh3 S1 Rh2 148.95(2) .
S2 Rh3 S1 Rh2 -36.34(2) .
C6 Ru S2 Rh3 167.73(10) .
C3 Ru S2 Rh3 -88.27(10) .
C5 Ru S2 Rh3 -158.76(8) .
C1 Ru S2 Rh3 145.5(2) .
C2 Ru S2 Rh3 -66.6(2) .
C4 Ru S2 Rh3 -120.58(8) .
S1 Ru S2 Rh3 41.591(19) .
C6 Ru S2 Rh2 81.20(10) .
C3 Ru S2 Rh2 -174.80(9) .
C5 Ru S2 Rh2 114.71(8) .
C1 Ru S2 Rh2 58.9(2) .
C2 Ru S2 Rh2 -153.1(2) .
C4 Ru S2 Rh2 152.89(8) .
S1 Ru S2 Rh2 -44.938(19) .
P4 Rh3 S2 Ru 144.50(2) .
S1 Rh3 S2 Ru -41.487(19) .
P4 Rh3 S2 Rh2 -137.89(2) .
S1 Rh3 S2 Rh2 36.13(2) .
P2 Rh2 S2 Ru -129.28(2) .
S1 Rh2 S2 Ru 44.92(2) .
P2 Rh2 S2 Rh3 149.59(2) .
S1 Rh2 S2 Rh3 -36.20(2) .
P2 Rh2 P1 O2 62.78(8) .
S1 Rh2 P1 O2 -111.96(8) .
P2 Rh2 P1 O3 -171.66(10) .
S1 Rh2 P1 O3 13.60(10) .
P2 Rh2 P1 O1 -49.58(10) .
S1 Rh2 P1 O1 135.67(9) .
P1 Rh2 P2 O4 -20.18(9) .
S2 Rh2 P2 O4 164.39(9) .
P1 Rh2 P2 O5 -144.99(8) .
S2 Rh2 P2 O5 39.57(8) .
P1 Rh2 P2 O6 95.31(9) .
S2 Rh2 P2 O6 -80.13(9) .
P4 Rh3 P3 O7 85.74(10) .
S1 Rh3 P3 O7 -88.55(10) .
P4 Rh3 P3 O9 -31.99(9) .
S1 Rh3 P3 O9 153.72(9) .
P4 Rh3 P3 O8 -154.63(9) .
S1 Rh3 P3 O8 31.08(9) .
P3 Rh3 P4 O11 -161.84(8) .
S2 Rh3 P4 O11 22.95(8) .
P3 Rh3 P4 O12 73.76(9) .
S2 Rh3 P4 O12 -101.46(9) .
P3 Rh3 P4 O10 -45.25(8) .
S2 Rh3 P4 O10 139.53(8) .
O3 P1 O2 C17 -89.9(2) .
O1 P1 O2 C17 168.3(2) .
Rh2 P1 O2 C17 41.5(2) .
O2 P1 O1 C11 -167.4(2) .
O3 P1 O1 C11 90.6(2) .
Rh2 P1 O1 C11 -38.1(3) .
O2 P1 O3 C23 -52.9(3) .
O1 P1 O3 C23 39.6(2) .
Rh2 P1 O3 C23 171.2(2) .
O5 P2 O4 C29 -64.0(2) .
O6 P2 O4 C29 33.9(2) .
Rh2 P2 O4 C29 163.3(2) .
O4 P2 O6 C41 -156.8(2) .
O5 P2 O6 C41 -52.0(2) .
Rh2 P2 O6 C41 78.7(2) .
O4 P2 O5 C35 -65.5(2) .
O6 P2 O5 C35 -163.7(2) .
Rh2 P2 O5 C35 64.3(2) .
O7 P3 O9 C59 47.0(2) .
O8 P3 O9 C59 -50.4(2) .
Rh3 P3 O9 C59 177.32(19) .
O7 P3 O8 C53 -178.0(2) .
O9 P3 O8 C53 -78.5(2) .
Rh3 P3 O8 C53 50.1(2) .
O9 P3 O7 C47B -138.0(4) .
O8 P3 O7 C47B -35.1(4) .
Rh3 P3 O7 C47B 96.2(4) .
O9 P3 O7 C47A -162.9(2) .
O8 P3 O7 C47A -60.0(2) .
Rh3 P3 O7 C47A 71.3(2) .
O11 P4 O10 C65 -51.6(2) .
O12 P4 O10 C65 49.7(2) .
Rh3 P4 O10 C65 -178.40(16) .
O12 P4 O11 C71 13.2(2) .
O10 P4 O11 C71 114.2(2) .
Rh3 P4 O11 C71 -122.2(2) .
O11 P4 O12 C77 -124.2(2) .
O10 P4 O12 C77 133.9(2) .
Rh3 P4 O12 C77 8.2(2) .
C6 Ru C1 C2 133.2(3) .
C3 Ru C1 C2 29.11(16) .
C5 Ru C1 C2 103.03(18) .
C4 Ru C1 C2 66.01(17) .
S2 Ru C1 C2 164.00(17) .
S1 Ru C1 C2 -95.14(16) .
C3 Ru C1 C6 -104.05(19) .
C5 Ru C1 C6 -30.13(17) .
C2 Ru C1 C6 -133.2(3) .
C4 Ru C1 C6 -67.15(18) .
S2 Ru C1 C6 30.8(3) .
S1 Ru C1 C6 131.70(16) .
C6 C1 C2 C3 -0.3(4) .
Ru C1 C2 C3 -52.3(2) .
C6 C1 C2 Ru 51.9(2) .
C6 Ru C2 C1 -28.91(17) .
C3 Ru C2 C1 -132.8(2) .
C5 Ru C2 C1 -66.56(17) .
C4 Ru C2 C1 -103.36(18) .
S2 Ru C2 C1 -162.17(19) .
S1 Ru C2 C1 92.47(16) .
C6 Ru C2 C3 103.90(18) .
C5 Ru C2 C3 66.25(17) .
C1 Ru C2 C3 132.8(2) .
C4 Ru C2 C3 29.46(16) .
S2 Ru C2 C3 -29.4(3) .
S1 Ru C2 C3 -134.71(15) .
C1 C2 C3 C4 -3.8(4) .
Ru C2 C3 C4 -56.8(2) .
C1 C2 C3 Ru 53.0(2) .
C6 Ru C3 C4 65.74(17) .
C5 Ru C3 C4 28.44(16) .
C1 Ru C3 C4 102.87(18) .
C2 Ru C3 C4 131.4(2) .
S2 Ru C3 C4 -59.47(18) .
S1 Ru C3 C4 -169.67(13) .
C6 Ru C3 C2 -65.69(17) .
C5 Ru C3 C2 -102.99(18) .
C1 Ru C3 C2 -28.56(16) .
C4 Ru C3 C2 -131.4(2) .
S2 Ru C3 C2 169.10(13) .
S1 Ru C3 C2 58.90(18) .
C2 C3 C4 C5 4.7(4) .
Ru C3 C4 C5 -51.8(2) .
C2 C3 C4 Ru 56.5(2) .
C6 Ru C4 C3 -104.08(18) .
C5 Ru C4 C3 -133.4(2) .
C1 Ru C4 C3 -66.49(17) .
C2 Ru C4 C3 -29.87(16) .
S2 Ru C4 C3 134.19(15) .
S1 Ru C4 C3 27.3(3) .
C6 Ru C4 C5 29.35(16) .
C3 Ru C4 C5 133.4(2) .
C1 Ru C4 C5 66.95(17) .
C2 Ru C4 C5 103.56(18) .
S2 Ru C4 C5 -92.37(15) .
S1 Ru C4 C5 160.71(19) .
C3 C4 C5 C6 -1.4(4) .
Ru C4 C5 C6 -52.8(2) .
C3 C4 C5 Ru 51.4(2) .
C6 Ru C5 C4 -132.5(2) .
C3 Ru C5 C4 -28.41(16) .
C1 Ru C5 C4 -102.46(17) .
C2 Ru C5 C4 -65.82(16) .
S2 Ru C5 C4 95.63(15) .
S1 Ru C5 C4 -162.68(16) .
C3 Ru C5 C6 104.06(18) .
C1 Ru C5 C6 30.01(16) .
C2 Ru C5 C6 66.65(17) .
C4 Ru C5 C6 132.5(2) .
S2 Ru C5 C6 -131.90(15) .
S1 Ru C5 C6 -30.2(3) .
C2 C1 C6 C5 3.6(4) .
Ru C1 C6 C5 56.5(2) .
C2 C1 C6 Ru -52.9(2) .
C4 C5 C6 C1 -2.7(4) .
Ru C5 C6 C1 -56.6(2) .
C4 C5 C6 Ru 54.0(2) .
C3 Ru C6 C1 65.51(17) .
C5 Ru C6 C1 130.9(3) .
C2 Ru C6 C1 28.36(16) .
C4 Ru C6 C1 102.09(18) .
S2 Ru C6 C1 -167.59(13) .
S1 Ru C6 C1 -61.32(18) .
C3 Ru C6 C5 -65.43(17) .
C1 Ru C6 C5 -130.9(3) .
C2 Ru C6 C5 -102.58(18) .
C4 Ru C6 C5 -28.85(16) .
S2 Ru C6 C5 61.47(18) .
S1 Ru C6 C5 167.74(13) .
P1 O1 C11 C12 -22.3(4) .
P1 O1 C11 C16 158.9(2) .
O1 C11 C12 C13 -179.3(3) .
C16 C11 C12 C13 -0.6(4) .
C11 C12 C13 C14 0.8(5) .
C12 C13 C14 C15 -0.3(5) .
C13 C14 C15 C16 -0.3(5) .
C14 C15 C16 C11 0.4(5) .
O1 C11 C16 C15 178.8(3) .
C12 C11 C16 C15 0.0(4) .
P1 O2 C17 C18 39.0(3) .
P1 O2 C17 C22 -144.85(18) .
C22 C17 C18 C19 -0.1(4) .
O2 C17 C18 C19 175.8(2) .
C17 C18 C19 C20 0.3(4) .
C18 C19 C20 C21 -0.2(5) .
C19 C20 C21 C22 -0.1(5) .
C20 C21 C22 C17 0.3(4) .
C18 C17 C22 C21 -0.2(4) .
O2 C17 C22 C21 -176.4(2) .
P1 O3 C23 C24 -92.9(4) .
P1 O3 C23 C28 87.6(3) .
C28 C23 C24 C25 0.2(8) .
O3 C23 C24 C25 -179.3(5) .
C23 C24 C25 C26 -0.8(10) .
C24 C25 C26 C27 1.7(9) .
C25 C26 C27 C28 -2.1(7) .
C24 C23 C28 C27 -0.5(5) .
O3 C23 C28 C27 179.0(3) .
C26 C27 C28 C23 1.5(5) .
P2 O4 C29 C30 -141.0(2) .
P2 O4 C29 C34 41.4(4) .
C34 C29 C30 C31 -0.5(4) .
O4 C29 C30 C31 -178.1(2) .
C29 C30 C31 C32 -1.4(4) .
C30 C31 C32 C33 1.7(5) .
C31 C32 C33 C34 -0.1(5) .
C32 C33 C34 C29 -1.7(5) .
C30 C29 C34 C33 2.0(5) .
O4 C29 C34 C33 179.4(3) .
P2 O5 C35 C40 -163.44(19) .
P2 O5 C35 C36 20.5(4) .
C40 C35 C36 C37 -0.2(4) .
O5 C35 C36 C37 175.7(3) .
C35 C36 C37 C38 -0.3(5) .
C36 C37 C38 C39 0.4(5) .
C37 C38 C39 C40 0.1(5) .
C38 C39 C40 C35 -0.6(5) .
C36 C35 C40 C39 0.6(4) .
O5 C35 C40 C39 -175.5(3) .
P2 O6 C41 C42 89.1(3) .
P2 O6 C41 C46 -99.4(3) .
C46 C41 C42 C43 -1.3(5) .
O6 C41 C42 C43 169.9(3) .
C41 C42 C43 C44 0.5(5) .
C42 C43 C44 C45 0.3(5) .
C43 C44 C45 C46 -0.3(5) .
C44 C45 C46 C41 -0.5(4) .
C42 C41 C46 C45 1.3(4) .
O6 C41 C46 C45 -170.0(3) .
C47B O7 C47A C52A 90.4(10) .
P3 O7 C47A C52A -157.9(5) .
C47B O7 C47A C48A -82.4(8) .
P3 O7 C47A C48A 29.3(3) .
C52A C47A C48A C49A -1.6(7) .
O7 C47A C48A C49A 171.0(5) .
C47A C48A C49A C50A -8.3(10) .
C48A C49A C50A C51A 18.1(19) .
C49A C50A C51A C52A -16(2) .
C48A C47A C52A C51A 5.3(10) .
O7 C47A C52A C51A -168.1(7) .
C50A C51A C52A C47A 4.2(19) .
Cl2 C83 Cl1 Cl2 -28.0(10) 2_666
Cl1 C83 Cl2 Cl1 33.8(12) 2_666
C47A O7 C47B C48B -176.4(10) .
P3 O7 C47B C48B 100.4(5) .
C47A O7 C47B C52B 7.9(7) .
P3 O7 C47B C52B -75.4(6) .
O7 C47B C48B C49B -175.9(5) .
C52B C47B C48B C49B 0.0 .
C47B C48B C49B C50B 0.0 .
C48B C49B C50B C51B 0.0 .
C49B C50B C51B C52B 0.0 .
C50B C51B C52B C47B 0.0 .
O7 C47B C52B C51B 175.6(6) .
C48B C47B C52B C51B 0.0 .
P3 O8 C53 C54 27.1(3) .
P3 O8 C53 C58 -156.99(19) .
O8 C53 C54 C55 174.7(2) .
C58 C53 C54 C55 -1.0(4) .
C53 C54 C55 C56 0.2(4) .
C54 C55 C56 C57 1.2(4) .
C55 C56 C57 C58 -1.8(5) .
C56 C57 C58 C53 1.0(4) .
O8 C53 C58 C57 -175.6(2) .
C54 C53 C58 C57 0.4(4) .
P3 O9 C59 C60 -97.0(3) .
P3 O9 C59 C64 86.2(3) .
C64 C59 C60 C61 -0.4(5) .
O9 C59 C60 C61 -177.2(3) .
C59 C60 C61 C62 -0.7(6) .
C60 C61 C62 C63 1.0(7) .
C61 C62 C63 C64 -0.2(6) .
C60 C59 C64 C63 1.2(5) .
O9 C59 C64 C63 178.0(3) .
C62 C63 C64 C59 -0.9(6) .
P4 O10 C65 C66 96.1(3) .
P4 O10 C65 C70 -85.9(3) .
C70 C65 C66 C67 1.2(4) .
O10 C65 C66 C67 179.2(2) .
C65 C66 C67 C68 -0.4(4) .
C66 C67 C68 C69 -0.1(4) .
C67 C68 C69 C70 -0.1(4) .
C68 C69 C70 C65 0.8(4) .
C66 C65 C70 C69 -1.4(4) .
O10 C65 C70 C69 -179.3(2) .
P4 O11 C71 C72 126.0(2) .
P4 O11 C71 C76 -59.3(3) .
C76 C71 C72 C73 -1.7(4) .
O11 C71 C72 C73 173.0(2) .
C71 C72 C73 C74 1.2(4) .
C72 C73 C74 C75 0.8(5) .
C73 C74 C75 C76 -2.2(5) .
C72 C71 C76 C75 0.3(4) .
O11 C71 C76 C75 -174.1(2) .
C74 C75 C76 C71 1.7(4) .
P4 O12 C77 C78 44.7(3) .
P4 O12 C77 C82 -139.2(2) .
O12 C77 C78 C79 174.7(2) .
C82 C77 C78 C79 -1.2(4) .
C77 C78 C79 C80 -0.2(4) .
C78 C79 C80 C81 1.5(4) .
C79 C80 C81 C82 -1.5(4) .
C80 C81 C82 C77 0.2(4) .
C78 C77 C82 C81 1.2(4) .
O12 C77 C82 C81 -174.9(2) .
